data_4068270
loop_
_publ_author_name
'Friedrich, Anja'
'Ghosh, Rajshekhar'
'Kolb, Roman'
'Herdtweck, Eberhardt'
'Schneider, Sven'

_publ_section_title
;
 Iridium Olefin Complexes Bearing Dialkylamino/amido PNP Pincer Ligands:
 Synthesis, Reactivity, and Solution Dynamics&#x2020;
;
_journal_issue 3
_journal_name_full Organometallics
_journal_page_first 708
_journal_paper_doi 10.1021/om800423u
_journal_volume 28
_journal_year 2009
_chemical_formula_moiety 'C17 H36 Ir N O P2'
_chemical_formula_sum 'C17 H36 Ir N O P2'
_chemical_formula_weight 524.63
_chemical_name_systematic ?
_space_group_IT_number 2
_symmetry_cell_setting triclinic
_symmetry_Int_Tables_number 2
_symmetry_space_group_name_Hall '-P 1'
_symmetry_space_group_name_H-M 'P -1'
_atom_sites_solution_hydrogens geom
_atom_sites_solution_primary direct
_atom_sites_solution_secondary difmap
_cell_angle_alpha 78.202(4)
_cell_angle_beta 80.638(4)
_cell_angle_gamma 73.614(4)
_cell_formula_units_Z 4
_cell_length_a 7.6119(4)
_cell_length_b 13.5411(7)
_cell_length_c 21.8518(12)
_cell_measurement_reflns_used 19786
_cell_measurement_temperature 173(1)
_cell_measurement_theta_max 27.24
_cell_measurement_theta_min 2.66
_cell_volume 2101.9(2)
_computing_cell_refinement 'X-AREA (Stoe, 2004)'
_computing_data_collection 'X-AREA (Stoe, 2004)'
_computing_data_reduction 'X-AREA (Stoe, 2004)'
_computing_molecular_graphics 'PLATON (Spek, 2007)'
_computing_publication_material 'PLATON (Spek, 2007)'
_computing_structure_refinement 'SHELXL-97 (Sheldrick, 1998)'
_computing_structure_solution 'SIR92 (Altomare, 1994)'
_diffrn_ambient_temperature 173(1)
_diffrn_detector 'image plate'
_diffrn_detector_area_resol_mean 6.67
_diffrn_measured_fraction_theta_full 0.987
_diffrn_measured_fraction_theta_max 0.987
_diffrn_measurement_device 'two-circle diffractometer'
_diffrn_measurement_device_type 'IPDS 2T (Stoe)'
_diffrn_measurement_method 'omega-rotation/oscillation '
_diffrn_radiation_monochromator graphite
_diffrn_radiation_source 'NONIUS FR 591 rotating anode'
_diffrn_radiation_type 'Mo K\a'
_diffrn_radiation_wavelength 0.71073
_diffrn_reflns_av_R_equivalents 0.073
_diffrn_reflns_av_sigmaI/netI 0.0357
_diffrn_reflns_limit_h_max 9
_diffrn_reflns_limit_h_min -9
_diffrn_reflns_limit_k_max 17
_diffrn_reflns_limit_k_min -17
_diffrn_reflns_limit_l_max 27
_diffrn_reflns_limit_l_min -27
_diffrn_reflns_number 36155
_diffrn_reflns_theta_full 26.79
_diffrn_reflns_theta_max 26.79
_diffrn_reflns_theta_min 3.90
_diffrn_standards_decay_% 0
_exptl_absorpt_coefficient_mu 6.506
_exptl_absorpt_correction_T_max 0.7694
_exptl_absorpt_correction_T_min 0.2282
_exptl_absorpt_correction_type numerical
_exptl_absorpt_process_details
;
 Numerical absorption correction after crystal shape optimization
 source: (Stoe, 2004)
;
_exptl_crystal_colour yellow
_exptl_crystal_density_diffrn 1.658
_exptl_crystal_density_meas ?
_exptl_crystal_density_method none
_exptl_crystal_description plate
_exptl_crystal_F_000 1040
_exptl_crystal_size_max 0.25
_exptl_crystal_size_mid 0.25
_exptl_crystal_size_min 0.05
_refine_diff_density_max 1.210
_refine_diff_density_min -1.863
_refine_diff_density_rms 0.147
_refine_ls_extinction_method none
_refine_ls_goodness_of_fit_ref 0.903
_refine_ls_hydrogen_treatment constr
_refine_ls_matrix_type full
_refine_ls_number_parameters 413
_refine_ls_number_reflns 8863
_refine_ls_number_restraints 0
_refine_ls_restrained_S_all 0.903
_refine_ls_R_factor_all 0.0405
_refine_ls_R_factor_gt 0.0301
_refine_ls_shift/su_max 0.001
_refine_ls_shift/su_mean 0.000
_refine_ls_structure_factor_coef Fsqd
_refine_ls_weighting_details 'calc w=1/[\s^2^(Fo^2^)+(0.0516P)^2^+0.0000P] where P=(Fo^2^+2Fc^2^)/3'
_refine_ls_weighting_scheme calc
_refine_ls_wR_factor_gt 0.0724
_refine_ls_wR_factor_ref 0.0741
_reflns_number_gt 6818
_reflns_number_total 8863
_reflns_threshold_expression I>2\s(I)
_cod_data_source_file om800423u_si_002.cif
_cod_data_source_block SVEH-1083-173
_cod_depositor_comments
;
The following automatic conversions were performed:

'_symmetry_cell_setting' value 'Triclinic' changed to 'triclinic'
according to /home/saulius/struct/CIF-dictionaries/cif_core.dic
dictionary named 'cif_core.dic' version 2.4.2 from 2011-04-26.

Automatic conversion script
Id: cif_fix_values 1715 2011-07-08 13:25:40Z adriana 

The following automatic conversions were performed:

'_exptl_crystal_density_meas' value 'none' was changed to '?' - the
value is perceived as not measured.

Automatic conversion script
Id: cif_fix_values 3008 2015-01-20 13:52:24Z robertas 
;
_cod_original_cell_volume 2102.0(2)
_cod_database_code 4068270

loop_
_symmetry_equiv_pos_site_id
_symmetry_equiv_pos_as_xyz
1 x,y,z
2 -x,-y,-z

loop_
_atom_site_aniso_label
_atom_site_aniso_U_11
_atom_site_aniso_U_22
_atom_site_aniso_U_33
_atom_site_aniso_U_23
_atom_site_aniso_U_13
_atom_site_aniso_U_12
Ir1 0.0244(1) 0.0221(1) 0.0190(1) -0.0040(1) 0.0005(1) -0.0081(1)
P1 0.0282(7) 0.0278(7) 0.0187(6) -0.0025(5) 0.0019(5) -0.0090(6)
P2 0.0237(7) 0.0272(7) 0.0202(6) -0.0066(5) 0.0020(5) -0.0085(5)
O1 0.070(3) 0.025(2) 0.042(2) -0.0081(17) 0.001(2) -0.028(2)
N1 0.033(2) 0.024(2) 0.022(2) -0.0045(17) 0.0042(18) -0.0089(19)
C20 0.028(3) 0.051(4) 0.017(2) -0.008(2) 0.006(2) -0.007(3)
C2 0.043(3) 0.020(2) 0.030(3) 0.007(2) 0.004(2) -0.021(2)
C3 0.036(3) 0.038(3) 0.029(3) -0.001(2) 0.004(2) -0.018(3)
C4 0.039(3) 0.019(2) 0.030(3) -0.008(2) 0.004(2) -0.009(2)
C5 0.031(3) 0.028(3) 0.029(3) -0.007(2) -0.001(2) -0.009(2)
C6 0.037(3) 0.044(3) 0.023(3) 0.001(2) -0.005(2) -0.008(3)
C7 0.051(4) 0.062(4) 0.035(3) -0.007(3) -0.014(3) -0.021(3)
C8 0.071(5) 0.054(4) 0.039(4) -0.001(3) -0.028(4) 0.013(4)
C9 0.030(3) 0.033(3) 0.029(3) -0.006(2) -0.003(2) -0.006(2)
C10 0.038(3) 0.046(4) 0.037(3) -0.007(3) -0.007(3) -0.002(3)
C11 0.041(4) 0.071(5) 0.030(3) -0.012(3) 0.009(3) -0.011(3)
C12 0.026(3) 0.042(3) 0.034(3) -0.009(2) -0.001(2) -0.008(2)
C13 0.028(3) 0.051(4) 0.066(5) 0.006(3) -0.014(3) 0.002(3)
C14 0.031(3) 0.059(4) 0.053(4) -0.006(3) -0.005(3) -0.020(3)
C15 0.033(3) 0.029(3) 0.026(3) -0.009(2) 0.001(2) -0.012(2)
C16 0.038(3) 0.043(3) 0.029(3) 0.007(2) -0.006(3) -0.001(3)
C17 0.052(4) 0.049(4) 0.023(3) -0.007(3) 0.004(3) -0.013(3)
Ir2 0.0255(1) 0.0196(1) 0.0188(1) -0.0041(1) 0.0007(1) -0.0078(1)
P3 0.0284(7) 0.0235(6) 0.0188(6) -0.0024(5) 0.0015(5) -0.0092(5)
P4 0.0271(7) 0.0255(7) 0.0189(6) -0.0054(5) 0.0018(5) -0.0072(5)
O2 0.065(3) 0.030(2) 0.057(3) -0.016(2) -0.002(2) -0.026(2)
N2 0.038(3) 0.023(2) 0.024(2) -0.0037(17) 0.006(2) -0.010(2)
C21 0.028(3) 0.044(3) 0.018(2) 0.000(2) 0.002(2) -0.015(2)
C22 0.049(4) 0.019(3) 0.037(3) -0.001(2) 0.006(3) -0.015(2)
C23 0.040(3) 0.025(3) 0.031(3) 0.000(2) 0.002(2) -0.014(2)
C24 0.045(3) 0.023(3) 0.035(3) -0.016(2) 0.002(3) -0.009(2)
C25 0.040(3) 0.028(3) 0.027(3) -0.008(2) 0.000(2) -0.008(2)
C26 0.032(3) 0.040(3) 0.029(3) 0.002(2) -0.003(2) -0.008(3)
C27 0.044(4) 0.063(4) 0.032(3) -0.012(3) -0.006(3) -0.023(3)
C28 0.049(4) 0.055(4) 0.037(4) 0.000(3) -0.014(3) 0.006(3)
C29 0.032(3) 0.029(3) 0.029(3) -0.005(2) 0.000(2) -0.007(2)
C30 0.029(3) 0.044(3) 0.038(3) 0.002(3) -0.001(3) -0.001(3)
C31 0.038(3) 0.047(3) 0.031(3) -0.007(3) 0.011(3) -0.012(3)
C32 0.035(3) 0.041(3) 0.026(3) -0.004(2) 0.002(2) -0.010(3)
C33 0.032(3) 0.055(4) 0.045(4) 0.000(3) -0.006(3) 0.001(3)
C34 0.035(3) 0.067(5) 0.045(4) -0.008(3) -0.001(3) -0.026(3)
C35 0.032(3) 0.025(3) 0.028(3) -0.002(2) -0.003(2) -0.008(2)
C36 0.038(3) 0.037(3) 0.037(3) 0.006(3) -0.006(3) -0.003(3)
C37 0.045(4) 0.042(3) 0.025(3) 0.001(2) 0.000(3) -0.011(3)

loop_
_atom_site_label
_atom_site_type_symbol
_atom_site_thermal_displace_type
_atom_site_fract_x
_atom_site_fract_y
_atom_site_fract_z
_atom_site_occupancy
_atom_site_U_iso_or_equiv
_atom_site_calc_flag
_atom_site_refinement_flags
Ir1 Ir Uani 0.22913(3) 0.73454(1) 0.14151(1) 1.000 0.0217(1) . .
P1 P Uani 0.4054(2) 0.73982(11) 0.04635(6) 1.000 0.0253(4) . .
P2 P Uani 0.06090(19) 0.76978(10) 0.23452(6) 1.000 0.0234(4) . .
O1 O Uani 0.1538(7) 0.5270(3) 0.1453(2) 1.000 0.0429(14) . .
N1 N Uani 0.2924(6) 0.8708(3) 0.1416(2) 1.000 0.0268(12) . .
C20 C Uani 0.1829(8) 0.6077(5) 0.1434(2) 1.000 0.0333(18) . .
C2 C Uani 0.3768(8) 0.9252(4) 0.0845(3) 1.000 0.0309(16) . .
C3 C Uani 0.5059(8) 0.8488(5) 0.0446(3) 1.000 0.0341(17) . .
C4 C Uani 0.2022(8) 0.9389(4) 0.1863(3) 1.000 0.0294(16) . .
C5 C Uani 0.1391(8) 0.8786(4) 0.2492(3) 1.000 0.0290(17) . .
C6 C Uani 0.2849(9) 0.7711(5) -0.0250(3) 1.000 0.0360(17) . .
C7 C Uani 0.2088(10) 0.6806(6) -0.0301(3) 1.000 0.047(2) . .
C8 C Uani 0.1303(12) 0.8715(6) -0.0236(3) 1.000 0.059(3) . .
C9 C Uani 0.6003(8) 0.6249(4) 0.0325(3) 1.000 0.0310(17) . .
C10 C Uani 0.7208(9) 0.5928(5) 0.0874(3) 1.000 0.0418(19) . .
C11 C Uani 0.7154(10) 0.6397(6) -0.0306(3) 1.000 0.049(2) . .
C12 C Uani -0.1931(8) 0.8164(5) 0.2367(3) 1.000 0.0340(17) . .
C13 C Uani -0.2456(9) 0.9121(6) 0.1859(4) 1.000 0.052(2) . .
C14 C Uani -0.2709(9) 0.7291(6) 0.2286(3) 1.000 0.046(2) . .
C15 C Uani 0.1002(8) 0.6647(4) 0.3039(3) 1.000 0.0284(17) . .
C16 C Uani 0.3051(9) 0.6259(5) 0.3119(3) 1.000 0.0403(17) . .
C17 C Uani -0.0174(10) 0.6935(5) 0.3650(3) 1.000 0.042(2) . .
Ir2 Ir Uani 0.76968(3) 0.22723(1) 0.38193(1) 1.000 0.0211(1) . .
P3 P Uani 0.91119(19) 0.27268(10) 0.28367(6) 1.000 0.0237(4) . .
P4 P Uani 0.60459(19) 0.23087(10) 0.47941(6) 1.000 0.0240(4) . .
O2 O Uani 0.7418(7) 0.0199(3) 0.3619(2) 1.000 0.0471(16) . .
N2 N Uani 0.7983(7) 0.3660(3) 0.3944(2) 1.000 0.0290(14) . .
C21 C Uani 0.7533(8) 0.1009(5) 0.3707(2) 1.000 0.0301(16) . .
C22 C Uani 0.8514(9) 0.4423(4) 0.3423(3) 1.000 0.0355(19) . .
C23 C Uani 0.9784(9) 0.3891(4) 0.2903(3) 1.000 0.0322(17) . .
C24 C Uani 0.6974(9) 0.4181(4) 0.4465(3) 1.000 0.0334(17) . .
C25 C Uani 0.6554(9) 0.3406(4) 0.5038(3) 1.000 0.0318(17) . .
C26 C Uani 0.7651(8) 0.3117(5) 0.2185(3) 1.000 0.0351(17) . .
C27 C Uani 0.7201(9) 0.2167(6) 0.2036(3) 1.000 0.044(2) . .
C28 C Uani 0.5885(10) 0.3948(6) 0.2347(3) 1.000 0.051(2) . .
C29 C Uani 1.1222(8) 0.1823(4) 0.2529(3) 1.000 0.0306(17) . .
C30 C Uani 1.2640(8) 0.1459(5) 0.3003(3) 1.000 0.0404(17) . .
C31 C Uani 1.2062(9) 0.2257(5) 0.1881(3) 1.000 0.0401(17) . .
C32 C Uani 0.3502(8) 0.2629(5) 0.4810(3) 1.000 0.0348(17) . .
C33 C Uani 0.2794(9) 0.3604(6) 0.4335(3) 1.000 0.048(2) . .
C34 C Uani 0.2946(9) 0.1679(6) 0.4698(3) 1.000 0.047(2) . .
C35 C Uani 0.6575(8) 0.1208(4) 0.5456(3) 1.000 0.0286(17) . .
C36 C Uani 0.8624(9) 0.0897(5) 0.5529(3) 1.000 0.0403(17) . .
C37 C Uani 0.5388(9) 0.1415(5) 0.6075(3) 1.000 0.0388(19) . .
H21 H Uiso 0.44650 0.96880 0.09620 1.000 0.0370 calc R
H22 H Uiso 0.27880 0.97200 0.05950 1.000 0.0370 calc R
H31 H Uiso 0.62710 0.82210 0.06120 1.000 0.0410 calc R
H32 H Uiso 0.52480 0.88470 0.00070 1.000 0.0410 calc R
H41 H Uiso 0.09410 0.99060 0.16880 1.000 0.0350 calc R
H42 H Uiso 0.28810 0.97750 0.19310 1.000 0.0350 calc R
H51 H Uiso 0.03720 0.92560 0.27200 1.000 0.0350 calc R
H52 H Uiso 0.24230 0.85140 0.27550 1.000 0.0350 calc R
H61 H Uiso 0.37550 0.78220 -0.06270 1.000 0.0440 calc R
H71 H Uiso 0.31120 0.61970 -0.03700 1.000 0.0710 calc R
H72 H Uiso 0.13450 0.70080 -0.06550 1.000 0.0710 calc R
H73 H Uiso 0.13180 0.66300 0.00890 1.000 0.0710 calc R
H81 H Uiso 0.18220 0.92900 -0.02140 1.000 0.0880 calc R
H82 H Uiso 0.04080 0.86200 0.01330 1.000 0.0880 calc R
H83 H Uiso 0.06880 0.88780 -0.06190 1.000 0.0880 calc R
H91 H Uiso 0.54570 0.56560 0.03310 1.000 0.0370 calc R
H101 H Uiso 0.64210 0.58740 0.12750 1.000 0.0630 calc R
H102 H Uiso 0.78790 0.64560 0.08550 1.000 0.0630 calc R
H103 H Uiso 0.80890 0.52510 0.08390 1.000 0.0630 calc R
H111 H Uiso 0.63730 0.65340 -0.06450 1.000 0.0740 calc R
H112 H Uiso 0.81500 0.57630 -0.03450 1.000 0.0740 calc R
H113 H Uiso 0.76810 0.69900 -0.03360 1.000 0.0740 calc R
H121 H Uiso -0.24490 0.83690 0.27870 1.000 0.0410 calc R
H131 H Uiso -0.21220 0.97100 0.19630 1.000 0.0780 calc R
H132 H Uiso -0.37870 0.93030 0.18350 1.000 0.0780 calc R
H133 H Uiso -0.17970 0.89650 0.14510 1.000 0.0780 calc R
H141 H Uiso -0.25660 0.67470 0.26600 1.000 0.0690 calc R
H142 H Uiso -0.20460 0.69930 0.19150 1.000 0.0690 calc R
H143 H Uiso -0.40200 0.75690 0.22300 1.000 0.0690 calc R
H151 H Uiso 0.06310 0.60480 0.29430 1.000 0.0340 calc R
H161 H Uiso 0.37630 0.61550 0.27110 1.000 0.0610 calc R
H162 H Uiso 0.32770 0.55960 0.34130 1.000 0.0610 calc R
H163 H Uiso 0.34300 0.67770 0.32860 1.000 0.0610 calc R
H171 H Uiso -0.14790 0.70450 0.36060 1.000 0.0630 calc R
H172 H Uiso 0.00270 0.75760 0.37340 1.000 0.0630 calc R
H173 H Uiso 0.01820 0.63660 0.40000 1.000 0.0630 calc R
H27C H Uiso 0.66180 0.18110 0.24180 1.000 0.0650 calc R
H221 H Uiso 0.91490 0.48500 0.35800 1.000 0.0430 calc R
H222 H Uiso 0.73930 0.48960 0.32490 1.000 0.0430 calc R
H231 H Uiso 1.10750 0.36930 0.30010 1.000 0.0390 calc R
H232 H Uiso 0.97010 0.43810 0.24980 1.000 0.0390 calc R
H241 H Uiso 0.58050 0.46620 0.43330 1.000 0.0400 calc R
H242 H Uiso 0.77120 0.46010 0.45770 1.000 0.0400 calc R
H251 H Uiso 0.54830 0.37540 0.53100 1.000 0.0380 calc R
H252 H Uiso 0.76250 0.31450 0.52840 1.000 0.0380 calc R
H261 H Uiso 0.83560 0.34270 0.18030 1.000 0.0420 calc R
H271 H Uiso 0.83390 0.16870 0.18850 1.000 0.0650 calc R
H272 H Uiso 0.63570 0.23950 0.17110 1.000 0.0650 calc R
H281 H Uiso 0.62080 0.45660 0.24150 1.000 0.0760 calc R
H282 H Uiso 0.51980 0.36680 0.27310 1.000 0.0760 calc R
H283 H Uiso 0.51220 0.41430 0.19990 1.000 0.0760 calc R
H291 H Uiso 1.08620 0.11900 0.24810 1.000 0.0370 calc R
H302 H Uiso 1.20870 0.11440 0.34060 1.000 0.0610 calc R
H303 H Uiso 1.30340 0.20580 0.30640 1.000 0.0610 calc R
H304 H Uiso 1.37090 0.09420 0.28440 1.000 0.0610 calc R
H311 H Uiso 1.11870 0.23810 0.15730 1.000 0.0600 calc R
H312 H Uiso 1.32030 0.17540 0.17560 1.000 0.0600 calc R
H313 H Uiso 1.23320 0.29160 0.18990 1.000 0.0600 calc R
H321 H Uiso 0.29400 0.27750 0.52390 1.000 0.0410 calc R
H331 H Uiso 0.30600 0.42060 0.44500 1.000 0.0720 calc R
H332 H Uiso 0.14610 0.37300 0.43380 1.000 0.0720 calc R
H333 H Uiso 0.34080 0.35030 0.39140 1.000 0.0720 calc R
H341 H Uiso 0.31920 0.11160 0.50590 1.000 0.0700 calc R
H342 H Uiso 0.36620 0.14390 0.43170 1.000 0.0700 calc R
H343 H Uiso 0.16290 0.18760 0.46480 1.000 0.0700 calc R
H351 H Uiso 0.62930 0.05970 0.53390 1.000 0.0340 calc R
H361 H Uiso 0.93360 0.08820 0.51130 1.000 0.0610 calc R
H362 H Uiso 0.89480 0.02030 0.57870 1.000 0.0610 calc R
H363 H Uiso 0.89070 0.14060 0.57320 1.000 0.0610 calc R
H371 H Uiso 0.41020 0.14640 0.60340 1.000 0.0590 calc R
H372 H Uiso 0.54780 0.20730 0.61730 1.000 0.0590 calc R
H373 H Uiso 0.58250 0.08420 0.64140 1.000 0.0590 calc R

loop_
_atom_type_symbol
_atom_type_description
_atom_type_scat_dispersion_real
_atom_type_scat_dispersion_imag
_atom_type_scat_source
P P 0.1023 0.0942 'International Tables Vol C Tables 4.2.6.8 and 6.1.1.4'
O O 0.0106 0.0060 'International Tables Vol C Tables 4.2.6.8 and 6.1.1.4'
N N 0.0061 0.0033 'International Tables Vol C Tables 4.2.6.8 and 6.1.1.4'
Ir Ir -1.4442 7.9887 'International Tables Vol C Tables 4.2.6.8 and 6.1.1.4'
H H 0.0000 0.0000 'International Tables Vol C Tables 4.2.6.8 and 6.1.1.4'
C C 0.0033 0.0016 'International Tables Vol C Tables 4.2.6.8 and 6.1.1.4'

loop_
_geom_angle_atom_site_label_1
_geom_angle_atom_site_label_2
_geom_angle_atom_site_label_3
_geom_angle
_geom_angle_publ_flag
P1 Ir1 P2 165.89(5) yes
P1 Ir1 N1 83.39(13) yes
P1 Ir1 C20 96.55(15) yes
P2 Ir1 N1 82.67(13) yes
P2 Ir1 C20 97.49(16) yes
N1 Ir1 C20 177.0(2) yes
P4 Ir2 C21 98.09(15) yes
N2 Ir2 C21 177.9(3) yes
P3 Ir2 C21 96.64(15) yes
P3 Ir2 P4 164.06(5) yes
P3 Ir2 N2 82.62(13) yes
P4 Ir2 N2 82.87(13) yes
Ir1 P1 C9 118.7(2) yes
Ir1 P1 C3 102.3(2) yes
Ir1 P1 C6 117.5(2) yes
C3 P1 C9 106.9(3) yes
C6 P1 C9 103.9(3) yes
C3 P1 C6 106.6(3) yes
C5 P2 C12 106.1(3) yes
C5 P2 C15 107.4(3) yes
Ir1 P2 C5 102.6(2) yes
Ir1 P2 C12 118.3(2) yes
Ir1 P2 C15 116.90(19) yes
C12 P2 C15 104.6(3) yes
Ir2 P3 C23 103.2(2) yes
C23 P3 C26 106.3(3) yes
C23 P3 C29 106.2(3) yes
C26 P3 C29 103.9(3) yes
Ir2 P3 C26 116.4(2) yes
Ir2 P3 C29 119.9(2) yes
Ir2 P4 C35 121.8(2) yes
Ir2 P4 C25 102.1(2) yes
Ir2 P4 C32 115.9(2) yes
C25 P4 C35 105.0(3) yes
C32 P4 C35 104.3(3) yes
C25 P4 C32 106.4(3) yes
C2 N1 C4 112.4(4) yes
Ir1 N1 C2 121.0(3) yes
Ir1 N1 C4 122.8(4) yes
Ir2 N2 C24 122.5(4) yes
C22 N2 C24 110.0(4) yes
Ir2 N2 C22 122.6(3) yes
Ir1 C20 O1 179.3(4) yes
N1 C2 C3 111.5(4) yes
P1 C3 C2 109.4(4) yes
N1 C4 C5 111.9(4) yes
P2 C5 C4 109.0(4) yes
P1 C6 C7 110.3(4) yes
C7 C6 C8 110.7(6) no
P1 C6 C8 110.2(5) yes
P1 C9 C11 114.2(4) yes
C10 C9 C11 111.4(6) no
P1 C9 C10 109.9(4) yes
P2 C12 C14 109.7(5) yes
C13 C12 C14 111.3(6) no
P2 C12 C13 110.2(5) yes
C16 C15 C17 112.0(5) no
P2 C15 C16 110.5(4) yes
P2 C15 C17 114.2(4) yes
N1 C2 H21 109.00 no
N1 C2 H22 109.00 no
C3 C2 H21 109.00 no
C3 C2 H22 109.00 no
H21 C2 H22 108.00 no
C2 C3 H32 110.00 no
H31 C3 H32 108.00 no
C2 C3 H31 110.00 no
P1 C3 H31 110.00 no
P1 C3 H32 110.00 no
C5 C4 H41 109.00 no
N1 C4 H41 109.00 no
N1 C4 H42 109.00 no
C5 C4 H42 109.00 no
H41 C4 H42 108.00 no
P2 C5 H52 110.00 no
P2 C5 H51 110.00 no
H51 C5 H52 108.00 no
C4 C5 H51 110.00 no
C4 C5 H52 110.00 no
C7 C6 H61 109.00 no
C8 C6 H61 108.00 no
P1 C6 H61 109.00 no
C6 C7 H71 109.00 no
C6 C7 H72 110.00 no
C6 C7 H73 110.00 no
H71 C7 H72 109.00 no
H71 C7 H73 109.00 no
H72 C7 H73 109.00 no
C6 C8 H82 109.00 no
C6 C8 H83 109.00 no
C6 C8 H81 109.00 no
H82 C8 H83 109.00 no
H81 C8 H82 110.00 no
H81 C8 H83 109.00 no
C11 C9 H91 107.00 no
C10 C9 H91 107.00 no
P1 C9 H91 107.00 no
C9 C10 H103 109.00 no
H101 C10 H102 109.00 no
C9 C10 H102 109.00 no
C9 C10 H101 110.00 no
H101 C10 H103 110.00 no
H102 C10 H103 110.00 no
H111 C11 H113 109.00 no
C9 C11 H111 109.00 no
C9 C11 H112 110.00 no
C9 C11 H113 109.00 no
H111 C11 H112 109.00 no
H112 C11 H113 110.00 no
P2 C12 H121 109.00 no
C13 C12 H121 109.00 no
C14 C12 H121 109.00 no
C12 C13 H133 110.00 no
H131 C13 H132 109.00 no
C12 C13 H132 110.00 no
C12 C13 H131 110.00 no
H132 C13 H133 109.00 no
H131 C13 H133 109.00 no
H141 C14 H143 109.00 no
H141 C14 H142 109.00 no
C12 C14 H141 110.00 no
C12 C14 H142 109.00 no
C12 C14 H143 109.00 no
H142 C14 H143 109.00 no
P2 C15 H151 106.00 no
C16 C15 H151 107.00 no
C17 C15 H151 107.00 no
H161 C16 H162 109.00 no
H161 C16 H163 109.00 no
C15 C16 H163 109.00 no
C15 C16 H161 110.00 no
C15 C16 H162 109.00 no
H162 C16 H163 109.00 no
H172 C17 H173 109.00 no
C15 C17 H171 110.00 no
C15 C17 H172 109.00 no
C15 C17 H173 109.00 no
H171 C17 H172 110.00 no
H171 C17 H173 109.00 no
Ir2 C21 O2 178.4(4) yes
N2 C22 C23 111.4(4) yes
P3 C23 C22 109.7(5) yes
N2 C24 C25 111.7(4) yes
P4 C25 C24 110.0(4) yes
P3 C26 C27 110.6(5) yes
P3 C26 C28 110.4(4) yes
C27 C26 C28 111.0(6) no
P3 C29 C30 110.9(4) yes
P3 C29 C31 113.8(4) yes
C30 C29 C31 111.3(5) no
P4 C32 C33 111.4(5) yes
P4 C32 C34 109.4(5) yes
C33 C32 C34 112.0(5) no
P4 C35 C36 110.5(4) yes
P4 C35 C37 113.5(4) yes
C36 C35 C37 111.9(5) no
N2 C22 H221 109.00 no
N2 C22 H222 109.00 no
C23 C22 H221 109.00 no
C23 C22 H222 109.00 no
H221 C22 H222 108.00 no
P3 C23 H231 110.00 no
P3 C23 H232 110.00 no
C22 C23 H231 110.00 no
C22 C23 H232 110.00 no
H231 C23 H232 108.00 no
N2 C24 H241 109.00 no
N2 C24 H242 109.00 no
C25 C24 H241 109.00 no
C25 C24 H242 109.00 no
H241 C24 H242 108.00 no
P4 C25 H251 110.00 no
P4 C25 H252 110.00 no
C24 C25 H251 110.00 no
C24 C25 H252 110.00 no
H251 C25 H252 108.00 no
P3 C26 H261 108.00 no
C27 C26 H261 108.00 no
C28 C26 H261 108.00 no
C26 C27 H27C 109.00 no
C26 C27 H271 109.00 no
C26 C27 H272 109.00 no
H27C C27 H271 109.00 no
H27C C27 H272 110.00 no
H271 C27 H272 110.00 no
C26 C28 H281 109.00 no
C26 C28 H282 110.00 no
C26 C28 H283 109.00 no
H281 C28 H282 109.00 no
H281 C28 H283 109.00 no
H282 C28 H283 110.00 no
P3 C29 H291 107.00 no
C30 C29 H291 107.00 no
C31 C29 H291 107.00 no
C29 C30 H302 110.00 no
C29 C30 H303 109.00 no
C29 C30 H304 110.00 no
H302 C30 H303 109.00 no
H302 C30 H304 109.00 no
H303 C30 H304 109.00 no
C29 C31 H311 109.00 no
C29 C31 H312 109.00 no
C29 C31 H313 109.00 no
H311 C31 H312 110.00 no
H311 C31 H313 109.00 no
H312 C31 H313 109.00 no
P4 C32 H321 108.00 no
C33 C32 H321 108.00 no
C34 C32 H321 108.00 no
C32 C33 H331 109.00 no
C32 C33 H332 109.00 no
C32 C33 H333 110.00 no
H331 C33 H332 109.00 no
H331 C33 H333 109.00 no
H332 C33 H333 110.00 no
C32 C34 H341 109.00 no
C32 C34 H342 110.00 no
C32 C34 H343 109.00 no
H341 C34 H342 109.00 no
H341 C34 H343 109.00 no
H342 C34 H343 110.00 no
P4 C35 H351 107.00 no
C36 C35 H351 107.00 no
C37 C35 H351 107.00 no
C35 C36 H361 109.00 no
C35 C36 H362 109.00 no
C35 C36 H363 109.00 no
H361 C36 H362 109.00 no
H361 C36 H363 109.00 no
H362 C36 H363 110.00 no
C35 C37 H371 109.00 no
C35 C37 H372 109.00 no
C35 C37 H373 109.00 no
H371 C37 H372 109.00 no
H371 C37 H373 110.00 no
H372 C37 H373 109.00 no

loop_
_geom_bond_atom_site_label_1
_geom_bond_atom_site_label_2
_geom_bond_distance
_geom_bond_publ_flag
Ir1 P1 2.2836(14) yes
Ir1 P2 2.2811(13) yes
Ir1 N1 2.035(4) yes
Ir1 C20 1.839(7) yes
Ir2 P4 2.2926(13) yes
Ir2 N2 2.028(4) yes
Ir2 P3 2.2870(13) yes
Ir2 C21 1.818(6) yes
P1 C3 1.835(7) yes
P1 C6 1.851(7) yes
P1 C9 1.860(6) yes
P2 C5 1.838(6) yes
P2 C12 1.853(7) yes
P2 C15 1.854(6) yes
P3 C26 1.849(7) yes
P3 C29 1.846(6) yes
P3 C23 1.828(6) yes
P4 C25 1.832(6) yes
P4 C32 1.857(7) yes
P4 C35 1.856(6) yes
O1 C20 1.166(8) yes
O2 C21 1.181(8) yes
N1 C2 1.464(8) yes
N1 C4 1.438(7) yes
N2 C22 1.460(8) yes
N2 C24 1.457(7) yes
C2 C3 1.521(9) no
C4 C5 1.528(9) no
C6 C7 1.526(10) no
C6 C8 1.529(11) no
C9 C11 1.517(9) no
C9 C10 1.546(9) no
C12 C13 1.528(10) no
C12 C14 1.515(10) no
C15 C16 1.526(9) no
C15 C17 1.537(9) no
C2 H22 0.9900 no
C2 H21 0.9900 no
C3 H31 0.9900 no
C3 H32 0.9900 no
C4 H41 0.9900 no
C4 H42 0.9900 no
C5 H51 0.9900 no
C5 H52 0.9900 no
C6 H61 1.0000 no
C7 H72 0.9800 no
C7 H73 0.9800 no
C7 H71 0.9800 no
C8 H81 0.9800 no
C8 H82 0.9800 no
C8 H83 0.9800 no
C9 H91 1.0000 no
C10 H102 0.9800 no
C10 H103 0.9800 no
C10 H101 0.9800 no
C11 H112 0.9800 no
C11 H111 0.9800 no
C11 H113 0.9800 no
C12 H121 1.0000 no
C13 H131 0.9800 no
C13 H133 0.9800 no
C13 H132 0.9800 no
C14 H142 0.9800 no
C14 H141 0.9800 no
C14 H143 0.9800 no
C15 H151 1.0000 no
C16 H161 0.9800 no
C16 H163 0.9800 no
C16 H162 0.9800 no
C17 H173 0.9800 no
C17 H172 0.9800 no
C17 H171 0.9800 no
C22 C23 1.526(9) no
C24 C25 1.514(9) no
C26 C27 1.528(10) no
C26 C28 1.534(10) no
C29 C30 1.528(9) no
C29 C31 1.529(9) no
C32 C33 1.527(10) no
C32 C34 1.537(10) no
C35 C36 1.523(10) no
C35 C37 1.529(9) no
C22 H221 0.9900 no
C22 H222 0.9900 no
C23 H231 0.9900 no
C23 H232 0.9900 no
C24 H241 0.9900 no
C24 H242 0.9900 no
C25 H251 0.9900 no
C25 H252 0.9900 no
C26 H261 1.0000 no
C27 H27C 0.9800 no
C27 H271 0.9800 no
C27 H272 0.9800 no
C28 H281 0.9800 no
C28 H282 0.9800 no
C28 H283 0.9800 no
C29 H291 1.0000 no
C30 H302 0.9800 no
C30 H303 0.9800 no
C30 H304 0.9800 no
C31 H311 0.9800 no
C31 H312 0.9800 no
C31 H313 0.9800 no
C32 H321 1.0000 no
C33 H331 0.9800 no
C33 H332 0.9800 no
C33 H333 0.9800 no
C34 H341 0.9800 no
C34 H342 0.9800 no
C34 H343 0.9800 no
C35 H351 1.0000 no
C36 H361 0.9800 no
C36 H362 0.9800 no
C36 H363 0.9800 no
C37 H371 0.9800 no
C37 H372 0.9800 no
C37 H373 0.9800 no
